data_7700333
loop_
_publ_author_name
'Kataoka, Yusuke'
'Imasaki, Nanako'
'Arakawa, Kazuki'
'Yano, Natsumi'
'Sakiyama, Hiroshi'
'Sugimori, Tamotsu'
'Mitsumi, Minoru'
'Handa, Makoto'

_publ_section_title
;
 Paddlewheel-type diruthenium(iii,iii) tetrakis(2-aminopyridinate)
 complexes with NIR absorption features: combined experimental and
 theoretical study.
;
_journal_issue 33
_journal_name_full 'Dalton transactions (Cambridge, England : 2003)'
_journal_page_first 12421
_journal_page_last 12429
_journal_paper_doi 10.1039/c9dt02271f
_journal_volume 48
_journal_year 2019
_chemical_formula_sum 'C30 H40 Cl2 N8 O2 Ru2'
_chemical_formula_weight 817.74
_space_group_crystal_system triclinic
_space_group_IT_number 2
_space_group_name_Hall '-P 1'
_space_group_name_H-M_alt 'P -1'
_symmetry_space_group_name_Hall '-P 1'
_symmetry_space_group_name_H-M 'P -1'
_atom_sites_solution_hydrogens geom
_atom_sites_solution_primary direct
_atom_sites_solution_secondary difmap
_audit_creation_method SHELXL-2014/7
_audit_update_record
;
2019-05-17 deposited with the CCDC.    2019-06-24 downloaded from the CCDC.
;
_cell_angle_alpha 85.558(3)
_cell_angle_beta 85.197(3)
_cell_angle_gamma 65.274(3)
_cell_formula_units_Z 1
_cell_length_a 8.8746(3)
_cell_length_b 9.9417(3)
_cell_length_c 10.5840(4)
_cell_measurement_reflns_used 6733
_cell_measurement_temperature 150(2)
_cell_measurement_theta_max 30.0410
_cell_measurement_theta_min 2.2200
_cell_volume 844.29(5)
_computing_cell_refinement 'CrysAlisPro 1.171.39.43a (Rigaku OD, 2018)'
_computing_data_collection 'CrysAlisPro 1.171.39.43a (Rigaku OD, 2018)'
_computing_data_reduction 'CrysAlisPro 1.171.39.43a (Rigaku OD, 2018)'
_computing_molecular_graphics 'CrystalStructure 4.3 (Rigaku, 2018)'
_computing_publication_material 'CrystalStructure 4.3 (Rigaku, 2018)'
_computing_structure_refinement 'SHELXL-2014/7 (Sheldrick, 2014)'
_computing_structure_solution 'SIR2004 (Burla, et al., 2005)'
_diffrn_ambient_temperature 150(2)
_diffrn_measured_fraction_theta_full 0.999
_diffrn_measured_fraction_theta_max 0.998
_diffrn_measurement_device_type 'XtaLAB AFC11 (RINC): Kappa single'
_diffrn_measurement_method '\w scans'
_diffrn_radiation_type MoK\a
_diffrn_radiation_wavelength 0.71075
_diffrn_reflns_av_R_equivalents 0.1053
_diffrn_reflns_av_unetI/netI 0.0899
_diffrn_reflns_Laue_measured_fraction_full 0.999
_diffrn_reflns_Laue_measured_fraction_max 0.998
_diffrn_reflns_limit_h_max 10
_diffrn_reflns_limit_h_min -10
_diffrn_reflns_limit_k_max 12
_diffrn_reflns_limit_k_min -12
_diffrn_reflns_limit_l_max 13
_diffrn_reflns_limit_l_min -13
_diffrn_reflns_number 9038
_diffrn_reflns_point_group_measured_fraction_full 0.999
_diffrn_reflns_point_group_measured_fraction_max 0.998
_diffrn_reflns_theta_full 25.242
_diffrn_reflns_theta_max 25.999
_diffrn_reflns_theta_min 1.933
_diffrn_source 'Rotating-anode X-ray tube'
_exptl_absorpt_coefficient_mu 1.093
_exptl_absorpt_correction_T_max 1.00000
_exptl_absorpt_correction_T_min 0.20045
_exptl_absorpt_correction_type multi-scan
_exptl_absorpt_process_details
;
CrysAlisPro 1.171.39.43a (Rigaku Oxford Diffraction, 2018)
Empirical absorption correction using spherical harmonics,
 implemented in SCALE3 ABSPACK scaling algorithm.
;
_exptl_crystal_colour 'dark red'
_exptl_crystal_density_diffrn 1.608
_exptl_crystal_density_method 'not measured'
_exptl_crystal_description block
_exptl_crystal_F_000 414
_exptl_crystal_preparation 'Magnetic properties'
_exptl_crystal_size_max 0.290
_exptl_crystal_size_mid 0.176
_exptl_crystal_size_min 0.105
_refine_diff_density_max 1.867
_refine_diff_density_min -2.071
_refine_diff_density_rms 0.275
_refine_ls_extinction_method none
_refine_ls_goodness_of_fit_ref 1.086
_refine_ls_hydrogen_treatment constr
_refine_ls_matrix_type full
_refine_ls_number_parameters 199
_refine_ls_number_reflns 3311
_refine_ls_number_restraints 0
_refine_ls_restrained_S_all 1.086
_refine_ls_R_factor_all 0.0614
_refine_ls_R_factor_gt 0.0546
_refine_ls_shift/su_max 0.000
_refine_ls_shift/su_mean 0.000
_refine_ls_structure_factor_coef Fsqd
_refine_ls_weighting_details 'w=1/[\s^2^(Fo^2^)+(0.0938P)^2^] where P=(Fo^2^+2Fc^2^)/3'
_refine_ls_weighting_scheme calc
_refine_ls_wR_factor_gt 0.1446
_refine_ls_wR_factor_ref 0.1500
_reflns_Friedel_coverage 0.000
_reflns_number_gt 2887
_reflns_number_total 3311
_reflns_threshold_expression 'I > 2\s(I)'
_cod_data_source_file c9dt02271f2.cif
_cod_data_source_block complex2-[Ru2(ammp)4Cl2]
_cod_depositor_comments 'Adding full bibliography for 7700332--7700333.cif.'
_cod_database_code 7700333
_shelx_shelxl_version_number 2014/7
_shelx_space_group_comment
;
The symmetry employed for this shelxl refinement is uniquely defined
by the following loop, which should always be used as a source of
symmetry information in preference to the above space-group names.
They are only intended as comments.
;

loop_
_space_group_symop_operation_xyz
'x, y, z'
'-x, -y, -z'

loop_
_atom_site_label
_atom_site_type_symbol
_atom_site_fract_x
_atom_site_fract_y
_atom_site_fract_z
_atom_site_U_iso_or_equiv
_atom_site_adp_type
_atom_site_occupancy
_atom_site_site_symmetry_order
_atom_site_calc_flag
_atom_site_refinement_flags_posn
_atom_site_refinement_flags_adp
Ru1 Ru 0.07403(3) 0.07316(3) 0.47848(3) 0.01576(18) Uani 1 1 d . .
Cl1 Cl 0.27246(13) 0.19502(12) 0.42800(11) 0.0250(3) Uani 1 1 d . .
O16 O 0.3210(5) 0.0889(5) 0.0980(3) 0.0492(11) Uani 1 1 d . .
N1 N -0.1370(4) 0.2546(4) 0.4213(3) 0.0157(7) Uani 1 1 d . .
N2 N -0.2732(4) 0.1027(4) 0.4614(3) 0.0178(7) Uani 1 1 d . .
H2A H -0.3643 0.0916 0.4622 0.021 Uiso 1 1 calc R U
N3 N -0.0139(4) -0.1500(4) 0.3391(3) 0.0170(7) Uani 1 1 d . .
N4 N 0.1136(4) 0.0093(4) 0.2997(3) 0.0183(7) Uani 1 1 d . .
H4A H 0.1646 0.0486 0.2470 0.022 Uiso 1 1 calc R U
C1 C -0.2792(5) 0.2334(5) 0.4208(4) 0.0193(9) Uani 1 1 d . .
C2 C -0.4258(5) 0.3518(4) 0.3771(4) 0.0188(9) Uani 1 1 d . .
H2 H -0.5233 0.3381 0.3775 0.023 Uiso 1 1 calc R U
C3 C -0.4258(5) 0.4847(4) 0.3347(4) 0.0239(9) Uani 1 1 d . .
C4 C -0.2777(5) 0.5031(5) 0.3381(4) 0.0226(10) Uani 1 1 d . .
H4 H -0.2739 0.5930 0.3111 0.027 Uiso 1 1 calc R U
C5 C -0.1392(5) 0.3881(5) 0.3814(4) 0.0249(10) Uani 1 1 d . .
H5 H -0.0422 0.4021 0.3836 0.030 Uiso 1 1 calc R U
C6 C -0.5785(5) 0.6080(5) 0.2857(5) 0.0317(11) Uani 1 1 d . .
H6A H -0.5549 0.6924 0.2603 0.038 Uiso 1 1 calc R U
H6B H -0.6125 0.5762 0.2140 0.038 Uiso 1 1 calc R U
H6C H -0.6661 0.6347 0.3512 0.038 Uiso 1 1 calc R U
C7 C 0.0680(5) -0.0883(4) 0.2553(4) 0.0166(9) Uani 1 1 d . .
C8 C 0.1023(5) -0.1299(5) 0.1271(4) 0.0214(9) Uani 1 1 d . .
H8 H 0.1503 -0.0818 0.0692 0.026 Uiso 1 1 calc R U
C9 C 0.0654(5) -0.2401(4) 0.0879(4) 0.0234(9) Uani 1 1 d . .
C10 C -0.0074(5) -0.3096(5) 0.1779(4) 0.0269(10) Uani 1 1 d . .
H10 H -0.0297 -0.3877 0.1553 0.032 Uiso 1 1 calc R U
C11 C -0.0452(5) -0.2618(5) 0.2985(4) 0.0232(10) Uani 1 1 d . .
H11 H -0.0952 -0.3082 0.3563 0.028 Uiso 1 1 calc R U
C12 C 0.1068(6) -0.2882(5) -0.0468(4) 0.0319(11) Uani 1 1 d . .
H12A H 0.0724 -0.3661 -0.0573 0.038 Uiso 1 1 calc R U
H12B H 0.0499 -0.2056 -0.1038 0.038 Uiso 1 1 calc R U
H12C H 0.2245 -0.3238 -0.0652 0.038 Uiso 1 1 calc R U
C13 C 0.4316(6) 0.1222(7) 0.1183(5) 0.0411(13) Uani 1 1 d . .
C14 C 0.4336(10) 0.2609(8) 0.0730(8) 0.078(2) Uani 1 1 d . .
H14A H 0.5319 0.2666 0.0990 0.094 Uiso 1 1 calc R U
H14B H 0.4334 0.2686 -0.0179 0.094 Uiso 1 1 calc R U
H14C H 0.3371 0.3406 0.1078 0.094 Uiso 1 1 calc R U
C15 C 0.5796(7) 0.0185(8) 0.1881(5) 0.067(2) Uani 1 1 d . .
H15A H 0.6539 0.0651 0.1948 0.080 Uiso 1 1 calc R U
H15B H 0.5437 -0.0053 0.2716 0.080 Uiso 1 1 calc R U
H15C H 0.6360 -0.0707 0.1428 0.080 Uiso 1 1 calc R U

loop_
_atom_site_aniso_label
_atom_site_aniso_U_11
_atom_site_aniso_U_22
_atom_site_aniso_U_33
_atom_site_aniso_U_23
_atom_site_aniso_U_13
_atom_site_aniso_U_12
Ru1 0.0133(2) 0.0208(2) 0.0180(3) 0.00188(16) -0.00161(15) -0.01220(17)
Cl1 0.0212(5) 0.0303(5) 0.0321(6) 0.0001(5) 0.0026(4) -0.0202(4)
O16 0.050(2) 0.092(3) 0.031(2) -0.005(2) 0.0063(17) -0.056(2)
N1 0.0147(16) 0.0187(15) 0.0195(17) 0.0025(13) -0.0018(13) -0.0130(14)
N2 0.0125(16) 0.0221(17) 0.0234(19) 0.0035(14) -0.0030(14) -0.0122(14)
N3 0.0158(16) 0.0209(16) 0.0209(18) 0.0019(14) -0.0039(14) -0.0140(14)
N4 0.0183(16) 0.0223(16) 0.0206(18) -0.0005(14) 0.0016(14) -0.0153(15)
C1 0.018(2) 0.026(2) 0.015(2) -0.0022(17) 0.0009(16) -0.0103(18)
C2 0.0153(19) 0.027(2) 0.021(2) 0.0019(17) -0.0028(16) -0.0155(17)
C3 0.021(2) 0.026(2) 0.024(2) -0.0014(17) -0.0010(17) -0.0085(18)
C4 0.028(2) 0.0175(19) 0.031(2) 0.0075(18) -0.0050(19) -0.0185(18)
C5 0.018(2) 0.031(2) 0.028(2) 0.0001(19) -0.0025(18) -0.0133(18)
C6 0.022(2) 0.033(2) 0.037(3) 0.006(2) -0.006(2) -0.0093(19)
C7 0.0153(18) 0.0153(17) 0.022(2) 0.0029(16) -0.0040(16) -0.0094(16)
C8 0.019(2) 0.028(2) 0.020(2) 0.0043(17) -0.0009(17) -0.0134(18)
C9 0.0176(19) 0.030(2) 0.022(2) 0.0010(17) -0.0051(17) -0.0099(17)
C10 0.025(2) 0.031(2) 0.031(2) -0.0050(19) -0.002(2) -0.0176(19)
C11 0.022(2) 0.031(2) 0.026(2) 0.0000(18) -0.0011(18) -0.0192(19)
C12 0.030(2) 0.038(2) 0.029(3) -0.005(2) -0.004(2) -0.014(2)
C13 0.031(3) 0.079(4) 0.027(3) -0.006(3) 0.003(2) -0.036(3)
C14 0.080(5) 0.077(5) 0.088(6) -0.005(4) -0.021(5) -0.039(4)
C15 0.047(3) 0.099(5) 0.036(3) -0.022(3) -0.007(3) -0.008(3)

loop_
_atom_type_symbol
_atom_type_description
_atom_type_scat_dispersion_real
_atom_type_scat_dispersion_imag
_atom_type_scat_source
C C 0.0033 0.0016 'International Tables Vol C Tables 4.2.6.8 and 6.1.1.4'
H H 0.0000 0.0000 'International Tables Vol C Tables 4.2.6.8 and 6.1.1.4'
Cl Cl 0.1484 0.1585 'International Tables Vol C Tables 4.2.6.8 and 6.1.1.4'
N N 0.0061 0.0033 'International Tables Vol C Tables 4.2.6.8 and 6.1.1.4'
Ru Ru -1.2594 0.8363 'International Tables Vol C Tables 4.2.6.8 and 6.1.1.4'
O O 0.0106 0.0060 'International Tables Vol C Tables 4.2.6.8 and 6.1.1.4'

loop_
_geom_angle_atom_site_label_1
_geom_angle_atom_site_label_2
_geom_angle_atom_site_label_3
_geom_angle
_geom_angle_site_symmetry_1
_geom_angle_site_symmetry_3
N4 Ru1 N2 93.38(13) . 2_556
N4 Ru1 N3 175.52(11) . 2_556
N2 Ru1 N3 90.86(13) 2_556 2_556
N4 Ru1 N1 87.92(13) . .
N2 Ru1 N1 178.16(12) 2_556 .
N3 Ru1 N1 87.81(13) 2_556 .
N4 Ru1 Ru1 88.19(11) . 2_556
N2 Ru1 Ru1 86.82(10) 2_556 2_556
N3 Ru1 Ru1 90.57(10) 2_556 2_556
N1 Ru1 Ru1 91.93(10) . 2_556
N4 Ru1 Cl1 88.58(11) . .
N2 Ru1 Cl1 85.36(10) 2_556 .
N3 Ru1 Cl1 93.24(10) 2_556 .
N1 Ru1 Cl1 95.97(10) . .
Ru1 Ru1 Cl1 171.35(3) 2_556 .
C5 N1 C1 119.2(3) . .
C5 N1 Ru1 124.1(3) . .
C1 N1 Ru1 116.7(3) . .
C1 N2 Ru1 126.9(3) . 2_556
C1 N2 H2A 116.6 . .
Ru1 N2 H2A 116.6 2_556 .
C11 N3 C7 117.6(4) . .
C11 N3 Ru1 124.2(3) . 2_556
C7 N3 Ru1 118.1(3) . 2_556
C7 N4 Ru1 125.6(3) . .
C7 N4 H4A 117.2 . .
Ru1 N4 H4A 117.2 . .
N2 C1 N1 117.6(3) . .
N2 C1 C2 123.2(4) . .
N1 C1 C2 119.2(4) . .
C3 C2 C1 121.2(4) . .
C3 C2 H2 119.4 . .
C1 C2 H2 119.4 . .
C2 C3 C4 118.1(4) . .
C2 C3 C6 121.3(4) . .
C4 C3 C6 120.6(4) . .
C5 C4 C3 119.5(4) . .
C5 C4 H4 120.2 . .
C3 C4 H4 120.2 . .
N1 C5 C4 122.9(4) . .
N1 C5 H5 118.6 . .
C4 C5 H5 118.6 . .
C3 C6 H6A 109.5 . .
C3 C6 H6B 109.5 . .
H6A C6 H6B 109.5 . .
C3 C6 H6C 109.5 . .
H6A C6 H6C 109.5 . .
H6B C6 H6C 109.5 . .
N4 C7 N3 117.1(4) . .
N4 C7 C8 122.6(4) . .
N3 C7 C8 120.3(4) . .
C9 C8 C7 120.5(4) . .
C9 C8 H8 119.7 . .
C7 C8 H8 119.7 . .
C8 C9 C10 118.1(4) . .
C8 C9 C12 120.8(4) . .
C10 C9 C12 121.1(4) . .
C11 C10 C9 119.6(4) . .
C11 C10 H10 120.2 . .
C9 C10 H10 120.2 . .
N3 C11 C10 123.6(4) . .
N3 C11 H11 118.2 . .
C10 C11 H11 118.2 . .
C9 C12 H12A 109.5 . .
C9 C12 H12B 109.5 . .
H12A C12 H12B 109.5 . .
C9 C12 H12C 109.5 . .
H12A C12 H12C 109.5 . .
H12B C12 H12C 109.5 . .
O16 C13 C14 122.1(6) . .
O16 C13 C15 122.0(6) . .
C14 C13 C15 115.9(5) . .
C13 C14 H14A 109.5 . .
C13 C14 H14B 109.5 . .
H14A C14 H14B 109.5 . .
C13 C14 H14C 109.5 . .
H14A C14 H14C 109.5 . .
H14B C14 H14C 109.5 . .
C13 C15 H15A 109.5 . .
C13 C15 H15B 109.5 . .
H15A C15 H15B 109.5 . .
C13 C15 H15C 109.5 . .
H15A C15 H15C 109.5 . .
H15B C15 H15C 109.5 . .

loop_
_geom_bond_atom_site_label_1
_geom_bond_atom_site_label_2
_geom_bond_distance
_geom_bond_site_symmetry_2
Ru1 N4 1.999(3) .
Ru1 N2 2.004(3) 2_556
Ru1 N3 2.076(4) 2_556
Ru1 N1 2.079(3) .
Ru1 Ru1 2.3336(6) 2_556
Ru1 Cl1 2.5262(11) .
O16 C13 1.199(6) .
N1 C5 1.354(5) .
N1 C1 1.364(5) .
N2 C1 1.318(5) .
N2 Ru1 2.004(3) 2_556
N2 H2A 0.8600 .
N3 C11 1.360(5) .
N3 C7 1.368(6) .
N3 Ru1 2.076(4) 2_556
N4 C7 1.325(5) .
N4 H4A 0.8600 .
C1 C2 1.424(5) .
C2 C3 1.362(6) .
C2 H2 0.9300 .
C3 C4 1.405(6) .
C3 C6 1.496(5) .
C4 C5 1.365(6) .
C4 H4 0.9300 .
C5 H5 0.9300 .
C6 H6A 0.9600 .
C6 H6B 0.9600 .
C6 H6C 0.9600 .
C7 C8 1.421(6) .
C8 C9 1.368(6) .
C8 H8 0.9300 .
C9 C10 1.403(6) .
C9 C12 1.506(6) .
C10 C11 1.363(6) .
C10 H10 0.9300 .
C11 H11 0.9300 .
C12 H12A 0.9600 .
C12 H12B 0.9600 .
C12 H12C 0.9600 .
C13 C14 1.431(9) .
C13 C15 1.499(7) .
C14 H14A 0.9600 .
C14 H14B 0.9600 .
C14 H14C 0.9600 .
C15 H15A 0.9600 .
C15 H15B 0.9600 .
C15 H15C 0.9600 .

loop_
_geom_torsion_atom_site_label_1
_geom_torsion_atom_site_label_2
_geom_torsion_atom_site_label_3
_geom_torsion_atom_site_label_4
_geom_torsion
_geom_torsion_site_symmetry_1
Ru1 N2 C1 N1 -1.4(6) 2_556
Ru1 N2 C1 C2 178.6(3) 2_556
C5 N1 C1 N2 -179.3(3) .
Ru1 N1 C1 N2 2.8(5) .
C5 N1 C1 C2 0.7(6) .
Ru1 N1 C1 C2 -177.2(3) .
N2 C1 C2 C3 -179.3(4) .
N1 C1 C2 C3 0.7(6) .
C1 C2 C3 C4 -1.5(7) .
C1 C2 C3 C6 178.4(4) .
C2 C3 C4 C5 1.0(7) .
C6 C3 C4 C5 -178.9(4) .
C1 N1 C5 C4 -1.2(7) .
Ru1 N1 C5 C4 176.5(3) .
C3 C4 C5 N1 0.4(7) .
Ru1 N4 C7 N3 0.4(5) .
Ru1 N4 C7 C8 -179.2(2) .
C11 N3 C7 N4 -173.0(3) .
Ru1 N3 C7 N4 4.6(4) 2_556
C11 N3 C7 C8 6.5(5) .
Ru1 N3 C7 C8 -175.8(2) 2_556
N4 C7 C8 C9 174.5(3) .
N3 C7 C8 C9 -5.0(5) .
C7 C8 C9 C10 0.2(5) .
C7 C8 C9 C12 -177.9(3) .
C8 C9 C10 C11 2.7(6) .
C12 C9 C10 C11 -179.1(4) .
C7 N3 C11 C10 -3.6(6) .
Ru1 N3 C11 C10 178.9(3) 2_556
C9 C10 C11 N3 -1.1(6) .
